data_4072232
loop_
_publ_author_name
'Pinkas, J.'
'C\'isa\<rov\'a, I.'
'Gyepes, R.'
'Hor\'a\<cek, M.'
'Kubi\<sta, J.'
'\<Cejka, J.'
'G\'omez-Ruiz, S.'
'Hey-Hawkins, E.'
'Mach, K.'

_publ_section_title
;
 Insertion of Internal Alkynes and Ethene into Permethylated Singly
 Tucked-in Titanocene
;
_journal_issue 21
_journal_name_full Organometallics
_journal_page_first 5532
_journal_paper_doi 10.1021/om800691f
_journal_volume 27
_journal_year 2008
_chemical_compound_source 'synthesized by the authors'
_chemical_formula_moiety 'C32 H53 Si3 Ti'
_chemical_formula_sum 'C32 H53 Si3 Ti'
_chemical_formula_weight 569.91
_chemical_name_systematic
; 
 ? 
;
_space_group_IT_number 29
_symmetry_cell_setting orthorhombic
_symmetry_space_group_name_Hall 'P 2c -2ac'
_symmetry_space_group_name_H-M 'P c a 21'
_atom_sites_solution_hydrogens difmap
_atom_sites_solution_primary direct
_atom_sites_solution_secondary difmap
_audit_creation_method SHELXL-97
_cell_angle_alpha 90.00
_cell_angle_beta 90.00
_cell_angle_gamma 90.00
_cell_formula_units_Z 8
_cell_length_a 19.3155(2)
_cell_length_b 12.0150(3)
_cell_length_c 28.9179(5)
_cell_measurement_reflns_used 8391
_cell_measurement_temperature 150(2)
_cell_measurement_theta_max 27.5
_cell_measurement_theta_min 1
_cell_volume 6711.1(2)
_computing_cell_refinement 'COLLECT and DENZO'
_computing_data_collection 'COLLECT (Hooft, 1998) and DENZO (Otwinowski & Minor, 1997)'
_computing_data_reduction 'COLLECT and DENZO'
_computing_structure_refinement 'SHELXL-97 (Sheldrick, 1997)'
_computing_structure_solution 'SIR92 (Altomare et al., 1994)'
_diffrn_ambient_temperature 150(2)
_diffrn_detector_area_resol_mean 9.091
_diffrn_measured_fraction_theta_full 0.995
_diffrn_measured_fraction_theta_max 0.995
_diffrn_measurement_device_type 'Nonius KappaCCD area detector'
_diffrn_measurement_method '\f and \w scans to fill the Ewald sphere'
_diffrn_radiation_monochromator graphite
_diffrn_radiation_source 'fine-focus sealed tube'
_diffrn_radiation_type MoK\a
_diffrn_radiation_wavelength 0.71073
_diffrn_reflns_av_R_equivalents 0.0440
_diffrn_reflns_av_sigmaI/netI 0.0253
_diffrn_reflns_limit_h_max 25
_diffrn_reflns_limit_h_min -24
_diffrn_reflns_limit_k_max 15
_diffrn_reflns_limit_k_min -15
_diffrn_reflns_limit_l_max 37
_diffrn_reflns_limit_l_min -37
_diffrn_reflns_number 58772
_diffrn_reflns_theta_full 27.50
_diffrn_reflns_theta_max 27.50
_diffrn_reflns_theta_min 1.41
_diffrn_standards_number 0
_exptl_absorpt_coefficient_mu 0.380
_exptl_absorpt_correction_type none
_exptl_crystal_colour green
_exptl_crystal_density_diffrn 1.128
_exptl_crystal_density_method 'not measured'
_exptl_crystal_description prism
_exptl_crystal_F_000 2472
_exptl_crystal_size_max 0.5
_exptl_crystal_size_mid 0.5
_exptl_crystal_size_min 0.4
_refine_diff_density_max 0.251
_refine_diff_density_min -0.294
_refine_diff_density_rms 0.039
_refine_ls_abs_structure_details 'Flack H D (1983), Acta Cryst. A39, 876-881'
_refine_ls_abs_structure_Flack 0.0(5)
_refine_ls_extinction_method none
_refine_ls_goodness_of_fit_ref 1.037
_refine_ls_hydrogen_treatment mixed
_refine_ls_matrix_type full
_refine_ls_number_parameters 700
_refine_ls_number_reflns 14750
_refine_ls_number_restraints 1
_refine_ls_restrained_S_all 1.037
_refine_ls_R_factor_all 0.0348
_refine_ls_R_factor_gt 0.0307
_refine_ls_shift/su_max 0.003
_refine_ls_shift/su_mean 0.000
_refine_ls_structure_factor_coef Fsqd
_refine_ls_weighting_details 'calc w=1/[\s^2^(Fo^2^)+(0.0390P)^2^+2.3926P] where P=(Fo^2^+2Fc^2^)/3'
_refine_ls_weighting_scheme calc
_refine_ls_wR_factor_gt 0.0752
_refine_ls_wR_factor_ref 0.0785
_reflns_number_gt 13908
_reflns_number_total 14750
_reflns_threshold_expression I>2\s(I)
_cod_data_source_file om800691f_si_002.cif
_cod_data_source_block jednonsi3-mach
_cod_database_code 4072232

loop_
_symmetry_equiv_pos_as_xyz
'x, y, z'
'-x, -y, z+1/2'
'-x+1/2, y, z+1/2'
'x+1/2, -y, z'

loop_
_atom_site_label
_atom_site_type_symbol
_atom_site_fract_x
_atom_site_fract_y
_atom_site_fract_z
_atom_site_U_iso_or_equiv
_atom_site_adp_type
_atom_site_occupancy
_atom_site_symmetry_multiplicity
_atom_site_calc_flag
_atom_site_refinement_flags
Ti1 Ti 0.429177(16) 0.62699(2) 0.272474(11) 0.01968(7) Uani 1 1 d .
Si11 Si 0.49384(3) 0.27296(4) 0.247976(18) 0.02295(10) Uani 1 1 d .
Si12 Si 0.55475(3) 0.39872(4) 0.136246(19) 0.02630(11) Uani 1 1 d .
Si13 Si 0.37171(3) 0.29916(5) 0.331001(19) 0.02835(11) Uani 1 1 d .
C11 C 0.40493(10) 0.62094(15) 0.19386(6) 0.0244(4) Uani 1 1 d .
C12 C 0.34810(10) 0.56825(16) 0.21658(7) 0.0259(4) Uani 1 1 d .
C13 C 0.31478(10) 0.64932(17) 0.24438(7) 0.0298(4) Uani 1 1 d .
C14 C 0.34791(11) 0.75259(16) 0.23666(7) 0.0293(4) Uani 1 1 d .
C15 C 0.40331(10) 0.73576(15) 0.20528(7) 0.0259(4) Uani 1 1 d .
C16 C 0.45706(12) 0.56691(18) 0.16267(7) 0.0318(4) Uani 1 1 d .
C17 C 0.32007(11) 0.45457(18) 0.20554(8) 0.0359(5) Uani 1 1 d .
H17A H 0.2835 0.4611 0.1832 0.054 Uiso 1 1 calc R
H17B H 0.3024 0.4209 0.2332 0.054 Uiso 1 1 calc R
H17C H 0.3564 0.4091 0.1931 0.054 Uiso 1 1 calc R
C18 C 0.24957(11) 0.6335(2) 0.27214(10) 0.0452(5) Uani 1 1 d .
H18A H 0.2543 0.6702 0.3014 0.068 Uiso 1 1 calc R
H18B H 0.2418 0.5554 0.2771 0.068 Uiso 1 1 calc R
H18C H 0.2111 0.6646 0.2556 0.068 Uiso 1 1 calc R
C19 C 0.31942(14) 0.8629(2) 0.25316(10) 0.0465(6) Uani 1 1 d .
H19A H 0.3505 0.9216 0.2445 0.070 Uiso 1 1 calc R
H19B H 0.3147 0.8615 0.2862 0.070 Uiso 1 1 calc R
H19C H 0.2750 0.8757 0.2393 0.070 Uiso 1 1 calc R
C110 C 0.44730(12) 0.82358(17) 0.18285(8) 0.0360(5) Uani 1 1 d .
H11A H 0.4378 0.8944 0.1968 0.054 Uiso 1 1 calc R
H11B H 0.4369 0.8270 0.1504 0.054 Uiso 1 1 calc R
H11C H 0.4953 0.8054 0.1870 0.054 Uiso 1 1 calc R
C111 C 0.53754(10) 0.61551(18) 0.31284(7) 0.0318(4) Uani 1 1 d .
C112 C 0.48537(10) 0.61213(16) 0.34638(7) 0.0274(4) Uani 1 1 d .
C113 C 0.44856(10) 0.71358(17) 0.34504(7) 0.0290(4) Uani 1 1 d .
C114 C 0.48072(12) 0.78097(16) 0.31093(8) 0.0355(5) Uani 1 1 d .
C115 C 0.53485(12) 0.7193(2) 0.29072(7) 0.0373(5) Uani 1 1 d .
C116 C 0.59315(14) 0.5297(3) 0.30543(12) 0.0683(10) Uani 1 1 d .
H11D H 0.6354 0.5544 0.3196 0.102 Uiso 1 1 calc R
H11E H 0.6005 0.5194 0.2729 0.102 Uiso 1 1 calc R
H11F H 0.5791 0.4604 0.3191 0.102 Uiso 1 1 calc R
C117 C 0.47757(17) 0.5192(2) 0.38036(9) 0.0541(7) Uani 1 1 d .
H11G H 0.5156 0.5206 0.4017 0.081 Uiso 1 1 calc R
H11H H 0.4773 0.4494 0.3642 0.081 Uiso 1 1 calc R
H11I H 0.4349 0.5280 0.3969 0.081 Uiso 1 1 calc R
C118 C 0.39149(14) 0.7468(3) 0.37791(10) 0.0582(8) Uani 1 1 d .
H11J H 0.3630 0.6833 0.3844 0.087 Uiso 1 1 calc R
H11K H 0.3638 0.8041 0.3640 0.087 Uiso 1 1 calc R
H11L H 0.4114 0.7740 0.4062 0.087 Uiso 1 1 calc R
C119 C 0.4694(2) 0.9045(2) 0.30479(13) 0.0809(13) Uani 1 1 d .
H11M H 0.4245 0.9243 0.3165 0.121 Uiso 1 1 calc R
H11N H 0.4721 0.9230 0.2725 0.121 Uiso 1 1 calc R
H11O H 0.5043 0.9447 0.3215 0.121 Uiso 1 1 calc R
C120 C 0.58929(16) 0.7620(4) 0.25780(10) 0.0881(14) Uani 1 1 d .
H12A H 0.6322 0.7714 0.2741 0.132 Uiso 1 1 calc R
H12B H 0.5748 0.8323 0.2453 0.132 Uiso 1 1 calc R
H12C H 0.5955 0.7096 0.2331 0.132 Uiso 1 1 calc R
C121 C 0.49683(10) 0.46489(15) 0.18060(7) 0.0240(4) Uani 1 1 d .
C122 C 0.48984(9) 0.41822(14) 0.22275(6) 0.0217(3) Uani 1 1 d .
C123 C 0.44560(9) 0.44975(14) 0.26432(6) 0.0209(3) Uani 1 1 d .
C124 C 0.43215(10) 0.34887(15) 0.28574(7) 0.0233(4) Uani 1 1 d .
C125 C 0.59565(16) 0.5089(2) 0.09997(10) 0.0529(7) Uani 1 1 d .
H12D H 0.6231 0.4747 0.0762 0.079 Uiso 1 1 calc R
H12E H 0.6247 0.5548 0.1190 0.079 Uiso 1 1 calc R
H12F H 0.5602 0.5539 0.0861 0.079 Uiso 1 1 calc R
C126 C 0.50397(15) 0.3049(3) 0.09815(10) 0.0587(8) Uani 1 1 d .
H12G H 0.5343 0.2708 0.0760 0.088 Uiso 1 1 calc R
H12H H 0.4691 0.3472 0.0823 0.088 Uiso 1 1 calc R
H12I H 0.4822 0.2483 0.1165 0.088 Uiso 1 1 calc R
C127 C 0.62702(13) 0.3212(2) 0.16420(10) 0.0485(6) Uani 1 1 d .
H12J H 0.6084 0.2661 0.1848 0.073 Uiso 1 1 calc R
H12K H 0.6554 0.3721 0.1814 0.073 Uiso 1 1 calc R
H12L H 0.6545 0.2854 0.1409 0.073 Uiso 1 1 calc R
C128 C 0.46061(12) 0.15730(17) 0.21053(8) 0.0353(5) Uani 1 1 d .
H12M H 0.4445 0.0974 0.2297 0.053 Uiso 1 1 calc R
H12N H 0.4972 0.1310 0.1909 0.053 Uiso 1 1 calc R
H12O H 0.4231 0.1843 0.1918 0.053 Uiso 1 1 calc R
C129 C 0.57185(11) 0.21622(17) 0.27854(8) 0.0348(5) Uani 1 1 d .
H12P H 0.5960 0.2758 0.2937 0.052 Uiso 1 1 calc R
H12Q H 0.6020 0.1814 0.2565 0.052 Uiso 1 1 calc R
H12R H 0.5575 0.1624 0.3011 0.052 Uiso 1 1 calc R
C130 C 0.31392(13) 0.4113(2) 0.35432(9) 0.0456(6) Uani 1 1 d .
H13A H 0.3340 0.4827 0.3479 0.068 Uiso 1 1 calc R
H13B H 0.3089 0.4021 0.3871 0.068 Uiso 1 1 calc R
H13C H 0.2693 0.4064 0.3398 0.068 Uiso 1 1 calc R
C131 C 0.31584(14) 0.1890(2) 0.30463(10) 0.0528(7) Uani 1 1 d .
H13D H 0.2891 0.2207 0.2800 0.079 Uiso 1 1 calc R
H13E H 0.2853 0.1594 0.3277 0.079 Uiso 1 1 calc R
H13F H 0.3445 0.1304 0.2927 0.079 Uiso 1 1 calc R
C132 C 0.42155(14) 0.2291(2) 0.37879(9) 0.0473(6) Uani 1 1 d .
H13G H 0.4531 0.1759 0.3657 0.071 Uiso 1 1 calc R
H13H H 0.3899 0.1918 0.3991 0.071 Uiso 1 1 calc R
H13I H 0.4471 0.2840 0.3958 0.071 Uiso 1 1 calc R
Ti2 Ti 0.320816(16) 0.85089(3) -0.000818(11) 0.02074(7) Uani 1 1 d .
Si21 Si 0.19847(3) 1.08779(4) 0.136668(19) 0.02584(10) Uani 1 1 d .
Si22 Si 0.26574(3) 1.20947(4) 0.025672(18) 0.02425(11) Uani 1 1 d .
Si23 Si 0.39190(3) 1.16893(5) -0.054604(19) 0.02825(11) Uani 1 1 d .
C21 C 0.33962(10) 0.85231(15) 0.07848(6) 0.0234(4) Uani 1 1 d .
C22 C 0.40005(10) 0.90055(16) 0.05808(7) 0.0246(4) Uani 1 1 d .
C23 C 0.43240(9) 0.81694(17) 0.03106(7) 0.0273(4) Uani 1 1 d .
C24 C 0.39464(10) 0.71695(16) 0.03657(7) 0.0283(4) Uani 1 1 d .
C25 C 0.33810(10) 0.73778(15) 0.06673(7) 0.0261(4) Uani 1 1 d .
C26 C 0.28759(11) 0.90909(16) 0.10897(7) 0.0275(4) Uani 1 1 d .
C27 C 0.43118(11) 1.01114(17) 0.07029(8) 0.0315(4) Uani 1 1 d .
H27A H 0.3963 1.0581 0.0836 0.047 Uiso 1 1 calc R
H27B H 0.4493 1.0456 0.0429 0.047 Uiso 1 1 calc R
H27C H 0.4679 1.0005 0.0922 0.047 Uiso 1 1 calc R
C28 C 0.50124(10) 0.8252(2) 0.00691(8) 0.0401(5) Uani 1 1 d .
H28A H 0.5335 0.7751 0.0211 0.060 Uiso 1 1 calc R
H28B H 0.5184 0.9000 0.0093 0.060 Uiso 1 1 calc R
H28C H 0.4957 0.8060 -0.0251 0.060 Uiso 1 1 calc R
C29 C 0.41856(13) 0.60485(19) 0.01930(9) 0.0400(5) Uani 1 1 d .
H29A H 0.4348 0.6118 -0.0120 0.060 Uiso 1 1 calc R
H29B H 0.3807 0.5532 0.0203 0.060 Uiso 1 1 calc R
H29C H 0.4555 0.5782 0.0386 0.060 Uiso 1 1 calc R
C210 C 0.29098(12) 0.65285(17) 0.08830(8) 0.0344(4) Uani 1 1 d .
H21A H 0.2991 0.6501 0.1210 0.052 Uiso 1 1 calc R
H21B H 0.3000 0.5811 0.0750 0.052 Uiso 1 1 calc R
H21C H 0.2437 0.6731 0.0826 0.052 Uiso 1 1 calc R
C211 C 0.22200(12) 0.88429(18) -0.04870(9) 0.0385(5) Uani 1 1 d .
C212 C 0.27642(13) 0.85397(19) -0.07889(7) 0.0379(5) Uani 1 1 d .
C213 C 0.29531(11) 0.7443(2) -0.06926(7) 0.0362(5) Uani 1 1 d .
C214 C 0.25186(12) 0.70520(17) -0.03378(8) 0.0350(4) Uani 1 1 d .
C215 C 0.20783(11) 0.7925(2) -0.02016(8) 0.0357(5) Uani 1 1 d .
C216 C 0.18034(16) 0.9897(2) -0.05224(14) 0.0735(11) Uani 1 1 d .
H21D H 0.1424 0.9785 -0.0731 0.110 Uiso 1 1 calc R
H21E H 0.2093 1.0487 -0.0636 0.110 Uiso 1 1 calc R
H21F H 0.1628 1.0092 -0.0223 0.110 Uiso 1 1 calc R
C217 C 0.3035(2) 0.9219(3) -0.11883(10) 0.0764(11) Uani 1 1 d .
H21G H 0.3494 0.8975 -0.1266 0.115 Uiso 1 1 calc R
H21H H 0.3047 0.9991 -0.1103 0.115 Uiso 1 1 calc R
H21I H 0.2736 0.9124 -0.1451 0.115 Uiso 1 1 calc R
C218 C 0.34563(17) 0.6731(3) -0.09614(10) 0.0655(9) Uani 1 1 d .
H21J H 0.3226 0.6416 -0.1225 0.098 Uiso 1 1 calc R
H21K H 0.3626 0.6144 -0.0767 0.098 Uiso 1 1 calc R
H21L H 0.3837 0.7181 -0.1064 0.098 Uiso 1 1 calc R
C219 C 0.2419(2) 0.5847(2) -0.02025(11) 0.0644(9) Uani 1 1 d .
H21M H 0.2217 0.5809 0.0100 0.097 Uiso 1 1 calc R
H21N H 0.2860 0.5477 -0.0200 0.097 Uiso 1 1 calc R
H21O H 0.2119 0.5491 -0.0421 0.097 Uiso 1 1 calc R
C220 C 0.14849(14) 0.7883(3) 0.01375(11) 0.0671(9) Uani 1 1 d .
H22A H 0.1475 0.8559 0.0314 0.101 Uiso 1 1 calc R
H22B H 0.1546 0.7261 0.0342 0.101 Uiso 1 1 calc R
H22C H 0.1057 0.7802 -0.0028 0.101 Uiso 1 1 calc R
C221 C 0.25332(9) 1.01688(14) 0.09205(6) 0.0218(3) Uani 1 1 d .
C222 C 0.26301(9) 1.06366(14) 0.04996(6) 0.0218(3) Uani 1 1 d .
C223 C 0.30753(9) 1.02849(15) 0.00930(6) 0.0216(3) Uani 1 1 d .
C224 C 0.32594(10) 1.12798(15) -0.01128(7) 0.0246(4) Uani 1 1 d .
C225 C 0.14735(14) 0.9808(2) 0.16891(10) 0.0474(6) Uani 1 1 d .
H22D H 0.1783 0.9338 0.1861 0.071 Uiso 1 1 calc R
H22E H 0.1214 0.9365 0.1474 0.071 Uiso 1 1 calc R
H22F H 0.1161 1.0171 0.1898 0.071 Uiso 1 1 calc R
C226 C 0.25442(14) 1.1630(2) 0.17908(10) 0.0501(6) Uani 1 1 d .
H22G H 0.2856 1.1112 0.1934 0.075 Uiso 1 1 calc R
H22H H 0.2259 1.1970 0.2023 0.075 Uiso 1 1 calc R
H22I H 0.2805 1.2194 0.1633 0.075 Uiso 1 1 calc R
C227 C 0.13447(13) 1.1851(2) 0.11040(10) 0.0477(6) Uani 1 1 d .
H22J H 0.1043 1.2132 0.1340 0.072 Uiso 1 1 calc R
H22K H 0.1077 1.1463 0.0876 0.072 Uiso 1 1 calc R
H22L H 0.1585 1.2460 0.0961 0.072 Uiso 1 1 calc R
C228 C 0.30230(12) 1.32043(18) 0.06436(9) 0.0370(5) Uani 1 1 d .
H22M H 0.3384 1.2893 0.0832 0.055 Uiso 1 1 calc R
H22N H 0.2663 1.3492 0.0839 0.055 Uiso 1 1 calc R
H22O H 0.3209 1.3796 0.0458 0.055 Uiso 1 1 calc R
C229 C 0.19014(11) 1.27381(17) -0.00507(8) 0.0356(5) Uani 1 1 d .
H22P H 0.2066 1.3208 -0.0296 0.053 Uiso 1 1 calc R
H22Q H 0.1636 1.3174 0.0164 0.053 Uiso 1 1 calc R
H22R H 0.1615 1.2162 -0.0178 0.053 Uiso 1 1 calc R
C230 C 0.35122(13) 1.2329(2) -0.10656(9) 0.0477(6) Uani 1 1 d .
H23A H 0.3243 1.1779 -0.1226 0.072 Uiso 1 1 calc R
H23B H 0.3867 1.2608 -0.1267 0.072 Uiso 1 1 calc R
H23C H 0.3217 1.2931 -0.0972 0.072 Uiso 1 1 calc R
C231 C 0.45147(14) 1.0528(2) -0.07094(10) 0.0534(7) Uani 1 1 d .
H23D H 0.4870 1.0455 -0.0479 0.080 Uiso 1 1 calc R
H23E H 0.4723 1.0687 -0.1004 0.080 Uiso 1 1 calc R
H23F H 0.4257 0.9846 -0.0729 0.080 Uiso 1 1 calc R
C232 C 0.44694(14) 1.2805(2) -0.02811(9) 0.0497(6) Uani 1 1 d .
H23G H 0.4184 1.3429 -0.0200 0.075 Uiso 1 1 calc R
H23H H 0.4815 1.3036 -0.0499 0.075 Uiso 1 1 calc R
H23I H 0.4691 1.2520 -0.0008 0.075 Uiso 1 1 calc R
H16A H 0.4903(15) 0.619(2) 0.1514(10) 0.048(8) Uiso 1 1 d .
H16B H 0.4339(13) 0.544(2) 0.1350(11) 0.046(7) Uiso 1 1 d .
H26A H 0.2492(13) 0.854(2) 0.1170(9) 0.036(6) Uiso 1 1 d .
H26B H 0.3117(14) 0.925(2) 0.1395(11) 0.053(8) Uiso 1 1 d .

loop_
_atom_site_aniso_label
_atom_site_aniso_U_11
_atom_site_aniso_U_22
_atom_site_aniso_U_33
_atom_site_aniso_U_23
_atom_site_aniso_U_13
_atom_site_aniso_U_12
Ti1 0.02128(14) 0.01896(13) 0.01881(14) -0.00093(12) -0.00079(12) 0.00170(11)
Si11 0.0254(2) 0.0193(2) 0.0241(2) 0.00096(19) 0.00186(19) 0.00080(18)
Si12 0.0280(2) 0.0277(2) 0.0232(2) -0.0026(2) 0.0063(2) -0.0001(2)
Si13 0.0326(3) 0.0275(3) 0.0249(3) 0.0012(2) 0.0066(2) -0.0056(2)
C11 0.0287(9) 0.0247(9) 0.0199(9) -0.0003(7) -0.0026(7) 0.0035(7)
C12 0.0265(9) 0.0271(9) 0.0240(9) 0.0001(7) -0.0061(7) 0.0009(7)
C13 0.0243(9) 0.0374(10) 0.0277(10) 0.0030(8) -0.0022(8) 0.0071(8)
C14 0.0336(10) 0.0278(9) 0.0264(9) -0.0008(7) -0.0032(8) 0.0099(8)
C15 0.0315(9) 0.0228(8) 0.0233(9) 0.0032(7) -0.0044(7) 0.0041(7)
C16 0.0430(11) 0.0310(10) 0.0215(9) 0.0036(8) 0.0069(9) 0.0096(9)
C17 0.0367(11) 0.0340(11) 0.0371(12) -0.0002(9) -0.0136(9) -0.0058(9)
C18 0.0246(9) 0.0666(15) 0.0445(13) 0.0062(12) 0.0047(10) 0.0081(10)
C19 0.0573(15) 0.0373(12) 0.0449(14) -0.0040(10) -0.0030(11) 0.0245(11)
C110 0.0474(12) 0.0287(10) 0.0321(11) 0.0087(8) -0.0050(9) -0.0018(9)
C111 0.0231(9) 0.0403(11) 0.0319(10) -0.0136(9) -0.0081(8) 0.0052(8)
C112 0.0324(9) 0.0268(9) 0.0229(9) 0.0015(7) -0.0097(7) -0.0042(7)
C113 0.0281(9) 0.0345(10) 0.0246(9) -0.0099(8) -0.0022(7) 0.0053(8)
C114 0.0513(12) 0.0215(9) 0.0337(11) -0.0006(8) -0.0170(10) -0.0040(8)
C115 0.0340(10) 0.0529(13) 0.0249(10) -0.0011(9) -0.0028(8) -0.0179(9)
C116 0.0358(13) 0.090(2) 0.079(2) -0.0521(18) -0.0285(14) 0.0300(14)
C117 0.084(2) 0.0438(14) 0.0348(13) 0.0122(10) -0.0267(13) -0.0232(13)
C118 0.0418(13) 0.089(2) 0.0434(14) -0.0328(15) 0.0017(11) 0.0158(14)
C119 0.141(3) 0.0226(11) 0.079(2) 0.0046(13) -0.066(2) -0.0104(15)
C120 0.0571(18) 0.170(4) 0.0377(16) 0.0116(19) -0.0023(13) -0.065(2)
C121 0.0260(8) 0.0233(8) 0.0228(9) -0.0014(7) 0.0025(7) 0.0006(7)
C122 0.0228(8) 0.0204(8) 0.0219(8) -0.0019(6) 0.0003(7) -0.0002(6)
C123 0.0224(8) 0.0214(8) 0.0189(9) -0.0004(6) 0.0011(7) 0.0010(6)
C124 0.0252(9) 0.0227(8) 0.0222(9) 0.0000(6) 0.0003(7) -0.0004(7)
C125 0.0597(16) 0.0475(14) 0.0517(16) 0.0134(12) 0.0256(13) 0.0076(12)
C126 0.0515(15) 0.083(2) 0.0414(14) -0.0306(14) 0.0131(12) -0.0171(14)
C127 0.0421(13) 0.0567(15) 0.0467(14) 0.0093(12) 0.0124(11) 0.0184(11)
C128 0.0394(11) 0.0264(9) 0.0400(12) -0.0050(9) 0.0049(9) -0.0016(8)
C129 0.0342(10) 0.0325(10) 0.0378(12) 0.0070(9) -0.0029(9) 0.0052(8)
C130 0.0443(13) 0.0472(13) 0.0453(14) 0.0005(11) 0.0189(11) 0.0026(10)
C131 0.0527(15) 0.0563(15) 0.0493(15) -0.0090(12) 0.0128(12) -0.0274(13)
C132 0.0613(15) 0.0448(13) 0.0357(13) 0.0173(10) 0.0048(11) -0.0021(11)
Ti2 0.02159(14) 0.02077(14) 0.01985(15) -0.00153(12) -0.00041(12) 0.00097(11)
Si21 0.0267(2) 0.0251(2) 0.0256(3) -0.0025(2) 0.0063(2) 0.00029(19)
Si22 0.0254(2) 0.0193(2) 0.0281(3) 0.00255(19) 0.0018(2) -0.00064(17)
Si23 0.0261(2) 0.0341(3) 0.0245(3) 0.0068(2) 0.0030(2) -0.0034(2)
C21 0.0271(9) 0.0245(9) 0.0187(8) 0.0025(7) 0.0003(7) 0.0021(7)
C22 0.0264(9) 0.0262(9) 0.0213(9) 0.0003(7) -0.0033(7) 0.0010(7)
C23 0.0224(8) 0.0351(10) 0.0245(9) 0.0002(8) -0.0015(7) 0.0063(7)
C24 0.0319(9) 0.0264(9) 0.0266(9) -0.0002(7) -0.0042(8) 0.0074(7)
C25 0.0294(9) 0.0228(9) 0.0260(9) 0.0021(7) 0.0000(7) 0.0047(7)
C26 0.0359(10) 0.0248(9) 0.0217(9) 0.0030(7) 0.0068(8) 0.0053(8)
C27 0.0313(10) 0.0311(10) 0.0320(11) 0.0012(8) -0.0064(8) -0.0061(8)
C28 0.0239(9) 0.0571(14) 0.0393(12) 0.0028(10) 0.0030(9) 0.0067(9)
C29 0.0458(12) 0.0345(11) 0.0398(12) -0.0049(9) -0.0013(10) 0.0155(9)
C210 0.0447(12) 0.0245(9) 0.0341(11) 0.0053(8) 0.0038(9) -0.0003(8)
C211 0.0427(12) 0.0298(10) 0.0431(12) -0.0119(9) -0.0210(10) 0.0069(9)
C212 0.0473(12) 0.0426(12) 0.0239(10) 0.0030(9) -0.0107(9) -0.0134(10)
C213 0.0372(11) 0.0445(12) 0.0270(10) -0.0130(9) -0.0040(8) 0.0041(9)
C214 0.0468(12) 0.0274(9) 0.0308(10) -0.0023(8) -0.0117(9) -0.0064(9)
C215 0.0257(10) 0.0520(13) 0.0295(10) -0.0106(9) -0.0033(8) -0.0076(9)
C216 0.0688(19) 0.0465(15) 0.105(3) -0.0297(17) -0.061(2) 0.0227(14)
C217 0.103(3) 0.088(2) 0.0382(15) 0.0199(15) -0.0234(16) -0.048(2)
C218 0.0615(18) 0.091(2) 0.0437(15) -0.0302(15) -0.0033(13) 0.0228(16)
C219 0.100(2) 0.0324(12) 0.0606(18) 0.0021(12) -0.0314(17) -0.0205(14)
C220 0.0365(13) 0.114(3) 0.0513(17) -0.0178(17) 0.0062(12) -0.0159(15)
C221 0.0230(8) 0.0215(8) 0.0208(9) -0.0010(6) 0.0019(7) -0.0016(7)
C222 0.0209(8) 0.0202(8) 0.0243(9) -0.0011(7) -0.0004(7) -0.0017(6)
C223 0.0219(8) 0.0230(8) 0.0197(9) -0.0005(6) -0.0015(7) -0.0008(6)
C224 0.0240(9) 0.0262(9) 0.0237(10) 0.0020(7) -0.0006(7) -0.0020(7)
C225 0.0477(14) 0.0426(13) 0.0520(16) 0.0026(11) 0.0260(12) -0.0024(10)
C226 0.0508(14) 0.0561(15) 0.0435(14) -0.0228(12) 0.0020(12) -0.0027(12)
C227 0.0406(13) 0.0543(14) 0.0482(14) 0.0088(12) 0.0145(11) 0.0189(11)
C228 0.0402(11) 0.0253(10) 0.0454(13) -0.0038(9) 0.0019(10) -0.0057(8)
C229 0.0350(10) 0.0297(10) 0.0421(12) 0.0079(9) 0.0004(9) 0.0035(8)
C230 0.0404(13) 0.0642(16) 0.0385(13) 0.0221(12) -0.0024(10) -0.0072(12)
C231 0.0504(14) 0.0591(16) 0.0508(15) 0.0066(13) 0.0188(12) 0.0121(12)
C232 0.0463(13) 0.0598(16) 0.0429(14) 0.0007(12) 0.0074(11) -0.0221(12)

loop_
_atom_type_symbol
_atom_type_description
_atom_type_scat_dispersion_real
_atom_type_scat_dispersion_imag
_atom_type_scat_source
C C 0.0033 0.0016 'International Tables Vol C Tables 4.2.6.8 and 6.1.1.4'
H H 0.0000 0.0000 'International Tables Vol C Tables 4.2.6.8 and 6.1.1.4'
Si Si 0.0817 0.0704 'International Tables Vol C Tables 4.2.6.8 and 6.1.1.4'
Ti Ti 0.2776 0.4457 'International Tables Vol C Tables 4.2.6.8 and 6.1.1.4'

loop_
_geom_angle_atom_site_label_1
_geom_angle_atom_site_label_2
_geom_angle_atom_site_label_3
_geom_angle
C123 Ti1 C11 83.81(7)
C123 Ti1 C12 74.24(7)
C11 Ti1 C12 35.50(7)
C123 Ti1 C13 102.16(7)
C11 Ti1 C13 58.66(7)
C12 Ti1 C13 34.89(7)
C123 Ti1 C113 120.30(7)
C11 Ti1 C113 155.73(7)
C12 Ti1 C113 147.39(7)
C13 Ti1 C113 113.63(7)
C123 Ti1 C114 139.01(7)
C11 Ti1 C114 124.53(7)
C12 Ti1 C114 146.26(7)
C13 Ti1 C114 117.57(8)
C113 Ti1 C114 34.78(8)
C123 Ti1 C115 110.89(8)
C11 Ti1 C115 113.84(7)
C12 Ti1 C115 149.32(7)
C13 Ti1 C115 145.30(8)
C113 Ti1 C115 57.62(7)
C114 Ti1 C115 34.42(8)
C123 Ti1 C15 118.61(7)
C11 Ti1 C15 34.97(6)
C12 Ti1 C15 57.90(7)
C13 Ti1 C15 57.68(7)
C113 Ti1 C15 120.76(7)
C114 Ti1 C15 92.42(7)
C115 Ti1 C15 95.99(7)
C123 Ti1 C111 82.46(7)
C11 Ti1 C111 130.55(7)
C12 Ti1 C111 153.51(7)
C13 Ti1 C111 170.51(7)
C113 Ti1 C111 57.13(7)
C114 Ti1 C111 56.77(7)
C115 Ti1 C111 34.11(8)
C15 Ti1 C111 127.44(8)
C123 Ti1 C112 87.57(7)
C11 Ti1 C112 163.57(7)
C12 Ti1 C112 152.49(7)
C13 Ti1 C112 137.25(7)
C113 Ti1 C112 34.38(7)
C114 Ti1 C112 56.82(7)
C115 Ti1 C112 56.69(7)
C15 Ti1 C112 148.90(7)
C111 Ti1 C112 33.86(7)
C123 Ti1 C14 131.60(7)
C11 Ti1 C14 57.85(6)
C12 Ti1 C14 57.36(7)
C13 Ti1 C14 34.39(7)
C113 Ti1 C14 102.02(7)
C114 Ti1 C14 89.22(7)
C115 Ti1 C14 111.18(8)
C15 Ti1 C14 34.31(7)
C111 Ti1 C14 144.33(7)
C112 Ti1 C14 136.25(7)
C124 Si11 C128 118.96(9)
C124 Si11 C129 114.66(10)
C128 Si11 C129 106.13(10)
C124 Si11 C122 75.37(8)
C128 Si11 C122 116.53(9)
C129 Si11 C122 123.34(9)
C124 Si11 C123 35.79(7)
C128 Si11 C123 130.21(9)
C129 Si11 C123 123.26(8)
C122 Si11 C123 39.97(7)
C126 Si12 C127 110.48(15)
C126 Si12 C125 108.72(15)
C127 Si12 C125 106.37(13)
C126 Si12 C121 110.33(11)
C127 Si12 C121 111.20(10)
C125 Si12 C121 109.63(11)
C124 Si13 C131 107.68(11)
C124 Si13 C130 113.43(10)
C131 Si13 C130 108.15(13)
C124 Si13 C132 109.91(10)
C131 Si13 C132 106.14(13)
C130 Si13 C132 111.19(13)
C15 C11 C12 107.88(17)
C15 C11 C16 125.15(18)
C12 C11 C16 126.96(17)
C15 C11 Ti1 75.29(11)
C12 C11 Ti1 73.64(11)
C16 C11 Ti1 117.84(13)
C13 C12 C11 107.79(17)
C13 C12 C17 125.53(19)
C11 C12 C17 125.59(18)
C13 C12 Ti1 72.97(11)
C11 C12 Ti1 70.86(10)
C17 C12 Ti1 131.03(14)
C14 C13 C12 107.93(18)
C14 C13 C18 125.0(2)
C12 C13 C18 126.5(2)
C14 C13 Ti1 74.42(11)
C12 C13 Ti1 72.14(11)
C18 C13 Ti1 125.66(15)
C13 C14 C15 108.52(17)
C13 C14 C19 123.7(2)
C15 C14 C19 127.0(2)
C13 C14 Ti1 71.19(11)
C15 C14 Ti1 72.20(10)
C19 C14 Ti1 130.53(15)
C14 C15 C11 107.72(17)
C14 C15 C110 127.11(18)
C11 C15 C110 124.75(18)
C14 C15 Ti1 73.49(11)
C11 C15 Ti1 69.73(10)
C110 C15 Ti1 128.01(14)
C11 C16 C121 118.56(17)
C11 C16 H16A 111.8(17)
C121 C16 H16A 107.7(17)
C11 C16 H16B 108.2(16)
C121 C16 H16B 106.5(16)
H16A C16 H16B 103(2)
C12 C17 H17A 109.5
C12 C17 H17B 109.5
H17A C17 H17B 109.5
C12 C17 H17C 109.5
H17A C17 H17C 109.5
H17B C17 H17C 109.5
C13 C18 H18A 109.5
C13 C18 H18B 109.5
H18A C18 H18B 109.5
C13 C18 H18C 109.5
H18A C18 H18C 109.5
H18B C18 H18C 109.5
C14 C19 H19A 109.5
C14 C19 H19B 109.5
H19A C19 H19B 109.5
C14 C19 H19C 109.5
H19A C19 H19C 109.5
H19B C19 H19C 109.5
C15 C110 H11A 109.5
C15 C110 H11B 109.5
H11A C110 H11B 109.5
C15 C110 H11C 109.5
H11A C110 H11C 109.5
H11B C110 H11C 109.5
C112 C111 C115 108.37(18)
C112 C111 C116 126.4(2)
C115 C111 C116 124.8(3)
C112 C111 Ti1 73.18(11)
C115 C111 Ti1 72.24(12)
C116 C111 Ti1 126.34(15)
C111 C112 C113 108.59(18)
C111 C112 C117 123.4(2)
C113 C112 C117 127.7(2)
C111 C112 Ti1 72.96(11)
C113 C112 Ti1 71.59(11)
C117 C112 Ti1 126.48(14)
C112 C113 C114 106.92(18)
C112 C113 C118 125.4(2)
C114 C113 C118 127.4(2)
C112 C113 Ti1 74.03(11)
C114 C113 Ti1 72.80(11)
C118 C113 Ti1 123.90(15)
C115 C114 C113 108.27(18)
C115 C114 C119 125.1(3)
C113 C114 C119 125.4(3)
C115 C114 Ti1 73.00(12)
C113 C114 Ti1 72.42(11)
C119 C114 Ti1 130.46(16)
C111 C115 C114 107.81(19)
C111 C115 C120 124.4(3)
C114 C115 C120 126.9(3)
C111 C115 Ti1 73.65(12)
C114 C115 Ti1 72.58(12)
C120 C115 Ti1 128.01(16)
C111 C116 H11D 109.5
C111 C116 H11E 109.5
H11D C116 H11E 109.5
C111 C116 H11F 109.5
H11D C116 H11F 109.5
H11E C116 H11F 109.5
C112 C117 H11G 109.5
C112 C117 H11H 109.5
H11G C117 H11H 109.5
C112 C117 H11I 109.5
H11G C117 H11I 109.5
H11H C117 H11I 109.5
C113 C118 H11J 109.5
C113 C118 H11K 109.5
H11J C118 H11K 109.5
C113 C118 H11L 109.5
H11J C118 H11L 109.5
H11K C118 H11L 109.5
C114 C119 H11M 109.5
C114 C119 H11N 109.5
H11M C119 H11N 109.5
C114 C119 H11O 109.5
H11M C119 H11O 109.5
H11N C119 H11O 109.5
C115 C120 H12A 109.5
C115 C120 H12B 109.5
H12A C120 H12B 109.5
C115 C120 H12C 109.5
H12A C120 H12C 109.5
H12B C120 H12C 109.5
C122 C121 C16 125.92(17)
C122 C121 Si12 120.05(14)
C16 C121 Si12 113.89(14)
C121 C122 C123 131.79(16)
C121 C122 Si11 136.68(14)
C123 C122 Si11 87.02(11)
C124 C123 C122 103.92(15)
C124 C123 Ti1 141.61(14)
C122 C123 Ti1 114.38(11)
C124 C123 Si11 51.55(10)
C122 C123 Si11 53.01(8)
Ti1 C123 Si11 164.08(9)
C123 C124 Si13 135.72(14)
C123 C124 Si11 92.66(12)
Si13 C124 Si11 131.44(10)
Si12 C125 H12D 109.5
Si12 C125 H12E 109.5
H12D C125 H12E 109.5
Si12 C125 H12F 109.5
H12D C125 H12F 109.5
H12E C125 H12F 109.5
Si12 C126 H12G 109.5
Si12 C126 H12H 109.5
H12G C126 H12H 109.5
Si12 C126 H12I 109.5
H12G C126 H12I 109.5
H12H C126 H12I 109.5
Si12 C127 H12J 109.5
Si12 C127 H12K 109.5
H12J C127 H12K 109.5
Si12 C127 H12L 109.5
H12J C127 H12L 109.5
H12K C127 H12L 109.5
Si11 C128 H12M 109.5
Si11 C128 H12N 109.5
H12M C128 H12N 109.5
Si11 C128 H12O 109.5
H12M C128 H12O 109.5
H12N C128 H12O 109.5
Si11 C129 H12P 109.5
Si11 C129 H12Q 109.5
H12P C129 H12Q 109.5
Si11 C129 H12R 109.5
H12P C129 H12R 109.5
H12Q C129 H12R 109.5
Si13 C130 H13A 109.5
Si13 C130 H13B 109.5
H13A C130 H13B 109.5
Si13 C130 H13C 109.5
H13A C130 H13C 109.5
H13B C130 H13C 109.5
Si13 C131 H13D 109.5
Si13 C131 H13E 109.5
H13D C131 H13E 109.5
Si13 C131 H13F 109.5
H13D C131 H13F 109.5
H13E C131 H13F 109.5
Si13 C132 H13G 109.5
Si13 C132 H13H 109.5
H13G C132 H13H 109.5
Si13 C132 H13I 109.5
H13G C132 H13I 109.5
H13H C132 H13I 109.5
C223 Ti2 C21 82.99(7)
C223 Ti2 C215 102.40(8)
C21 Ti2 C215 112.39(7)
C223 Ti2 C22 74.42(7)
C21 Ti2 C22 35.52(7)
C215 Ti2 C22 147.54(7)
C223 Ti2 C23 102.92(7)
C21 Ti2 C23 58.46(7)
C215 Ti2 C23 151.49(8)
C22 Ti2 C23 34.77(7)
C223 Ti2 C211 79.55(7)
C21 Ti2 C211 134.05(8)
C215 Ti2 C211 34.37(8)
C22 Ti2 C211 152.93(7)
C23 Ti2 C211 167.38(8)
C223 Ti2 C214 134.93(7)
C21 Ti2 C214 119.01(7)
C215 Ti2 C214 34.40(8)
C22 Ti2 C214 146.07(7)
C23 Ti2 C214 122.15(7)
C211 Ti2 C214 56.56(7)
C223 Ti2 C25 117.59(7)
C21 Ti2 C25 34.87(6)
C215 Ti2 C25 98.81(8)
C22 Ti2 C25 57.83(7)
C23 Ti2 C25 57.47(7)
C211 Ti2 C25 132.56(8)
C214 Ti2 C25 89.28(7)
C223 Ti2 C24 131.86(7)
C21 Ti2 C24 57.90(6)
C215 Ti2 C24 117.12(8)
C22 Ti2 C24 57.46(6)
C23 Ti2 C24 34.37(7)
C211 Ti2 C24 147.68(7)
C214 Ti2 C24 91.12(7)
C25 Ti2 C24 34.34(7)
C223 Ti2 C213 127.58(8)
C21 Ti2 C213 147.95(8)
C215 Ti2 C213 57.18(7)
C22 Ti2 C213 149.09(7)
C23 Ti2 C213 114.36(7)
C211 Ti2 C213 56.65(8)
C214 Ti2 C213 34.03(8)
C25 Ti2 C213 113.31(7)
C24 Ti2 C213 97.74(7)
C223 Ti2 C212 93.96(7)
C21 Ti2 C212 168.13(8)
C215 Ti2 C212 56.95(8)
C22 Ti2 C212 153.97(7)
C23 Ti2 C212 133.34(8)
C211 Ti2 C212 34.21(9)
C214 Ti2 C212 56.10(7)
C25 Ti2 C212 144.87(7)
C24 Ti2 C212 129.83(8)
C213 Ti2 C212 33.63(8)
C227 Si21 C226 110.35(13)
C227 Si21 C225 106.53(12)
C226 Si21 C225 108.10(13)
C227 Si21 C221 112.31(10)
C226 Si21 C221 110.18(10)
C225 Si21 C221 109.22(10)
C224 Si22 C229 115.57(10)
C224 Si22 C228 118.77(10)
C229 Si22 C228 106.40(10)
C224 Si22 C222 75.07(8)
C229 Si22 C222 122.47(9)
C228 Si22 C222 116.58(9)
C224 Si22 C223 35.67(7)
C229 Si22 C223 123.31(9)
C228 Si22 C223 130.01(9)
C222 Si22 C223 39.79(7)
C224 Si23 C230 111.41(10)
C224 Si23 C231 113.33(11)
C230 Si23 C231 111.36(13)
C224 Si23 C232 107.66(10)
C230 Si23 C232 105.89(13)
C231 Si23 C232 106.73(14)
C25 C21 C22 108.14(16)
C25 C21 C26 124.62(17)
C22 C21 C26 127.18(17)
C25 C21 Ti2 75.69(11)
C22 C21 Ti2 73.94(10)
C26 C21 Ti2 118.61(13)
C23 C22 C21 107.45(16)
C23 C22 C27 125.48(18)
C21 C22 C27 126.07(18)
C23 C22 Ti2 73.12(11)
C21 C22 Ti2 70.55(10)
C27 C22 Ti2 130.68(13)
C24 C23 C22 108.20(17)
C24 C23 C28 124.34(19)
C22 C23 C28 126.73(19)
C24 C23 Ti2 73.87(11)
C22 C23 Ti2 72.11(10)
C28 C23 Ti2 127.53(14)
C23 C24 C25 108.43(17)
C23 C24 C29 124.3(2)
C25 C24 C29 126.59(19)
C23 C24 Ti2 71.76(10)
C25 C24 Ti2 72.68(11)
C29 C24 Ti2 129.02(15)
C21 C25 C24 107.60(17)
C21 C25 C210 124.89(18)
C24 C25 C210 126.95(18)
C21 C25 Ti2 69.44(10)
C24 C25 Ti2 72.98(11)
C210 C25 Ti2 129.59(14)
C21 C26 C221 119.03(16)
C21 C26 H26A 109.1(14)
C221 C26 H26A 107.7(14)
C21 C26 H26B 106.7(16)
C221 C26 H26B 108.6(16)
H26A C26 H26B 105(2)
C22 C27 H27A 109.5
C22 C27 H27B 109.5
H27A C27 H27B 109.5
C22 C27 H27C 109.5
H27A C27 H27C 109.5
H27B C27 H27C 109.5
C23 C28 H28A 109.5
C23 C28 H28B 109.5
H28A C28 H28B 109.5
C23 C28 H28C 109.5
H28A C28 H28C 109.5
H28B C28 H28C 109.5
C24 C29 H29A 109.5
C24 C29 H29B 109.5
H29A C29 H29B 109.5
C24 C29 H29C 109.5
H29A C29 H29C 109.5
H29B C29 H29C 109.5
C25 C210 H21A 109.5
C25 C210 H21B 109.5
H21A C210 H21B 109.5
C25 C210 H21C 109.5
H21A C210 H21C 109.5
H21B C210 H21C 109.5
C215 C211 C212 107.80(19)
C215 C211 C216 126.6(3)
C212 C211 C216 124.9(3)
C215 C211 Ti2 71.55(12)
C212 C211 Ti2 73.80(12)
C216 C211 Ti2 127.42(15)
C213 C212 C211 108.3(2)
C213 C212 C217 125.0(3)
C211 C212 C217 126.2(3)
C213 C212 Ti2 72.91(12)
C211 C212 Ti2 71.99(12)
C217 C212 Ti2 126.95(16)
C212 C213 C214 107.8(2)
C212 C213 C218 126.9(2)
C214 C213 C218 124.8(2)
C212 C213 Ti2 73.45(12)
C214 C213 Ti2 72.55(12)
C218 C213 Ti2 126.33(17)
C213 C214 C215 108.42(19)
C213 C214 C219 125.8(2)
C215 C214 C219 124.4(2)
C213 C214 Ti2 73.42(12)
C215 C214 Ti2 71.33(11)
C219 C214 Ti2 131.81(16)
C211 C215 C214 107.6(2)
C211 C215 C220 123.8(3)
C214 C215 C220 128.0(3)
C211 C215 Ti2 74.08(12)
C214 C215 Ti2 74.27(12)
C220 C215 Ti2 123.96(16)
C211 C216 H21D 109.5
C211 C216 H21E 109.5
H21D C216 H21E 109.5
C211 C216 H21F 109.5
H21D C216 H21F 109.5
H21E C216 H21F 109.5
C212 C217 H21G 109.5
C212 C217 H21H 109.5
H21G C217 H21H 109.5
C212 C217 H21I 109.5
H21G C217 H21I 109.5
H21H C217 H21I 109.5
C213 C218 H21J 109.5
C213 C218 H21K 109.5
H21J C218 H21K 109.5
C213 C218 H21L 109.5
H21J C218 H21L 109.5
H21K C218 H21L 109.5
C214 C219 H21M 109.5
C214 C219 H21N 109.5
H21M C219 H21N 109.5
C214 C219 H21O 109.5
H21M C219 H21O 109.5
H21N C219 H21O 109.5
C215 C220 H22A 109.5
C215 C220 H22B 109.5
H22A C220 H22B 109.5
C215 C220 H22C 109.5
H22A C220 H22C 109.5
H22B C220 H22C 109.5
C222 C221 C26 125.26(16)
C222 C221 Si21 120.56(14)
C26 C221 Si21 114.08(13)
C221 C222 C223 131.29(16)
C221 C222 Si22 136.35(14)
C223 C222 Si22 87.38(11)
C224 C223 C222 103.82(15)
C224 C223 Ti2 139.67(14)
C222 C223 Ti2 116.47(12)
C224 C223 Si22 51.63(10)
C222 C223 Si22 52.83(9)
Ti2 C223 Si22 166.16(9)
C223 C224 Si23 134.24(15)
C223 C224 Si22 92.70(13)
Si23 C224 Si22 132.77(11)
Si21 C225 H22D 109.5
Si21 C225 H22E 109.5
H22D C225 H22E 109.5
Si21 C225 H22F 109.5
H22D C225 H22F 109.5
H22E C225 H22F 109.5
Si21 C226 H22G 109.5
Si21 C226 H22H 109.5
H22G C226 H22H 109.5
Si21 C226 H22I 109.5
H22G C226 H22I 109.5
H22H C226 H22I 109.5
Si21 C227 H22J 109.5
Si21 C227 H22K 109.5
H22J C227 H22K 109.5
Si21 C227 H22L 109.5
H22J C227 H22L 109.5
H22K C227 H22L 109.5
Si22 C228 H22M 109.5
Si22 C228 H22N 109.5
H22M C228 H22N 109.5
Si22 C228 H22O 109.5
H22M C228 H22O 109.5
H22N C228 H22O 109.5
Si22 C229 H22P 109.5
Si22 C229 H22Q 109.5
H22P C229 H22Q 109.5
Si22 C229 H22R 109.5
H22P C229 H22R 109.5
H22Q C229 H22R 109.5
Si23 C230 H23A 109.5
Si23 C230 H23B 109.5
H23A C230 H23B 109.5
Si23 C230 H23C 109.5
H23A C230 H23C 109.5
H23B C230 H23C 109.5
Si23 C231 H23D 109.5
Si23 C231 H23E 109.5
H23D C231 H23E 109.5
Si23 C231 H23F 109.5
H23D C231 H23F 109.5
H23E C231 H23F 109.5
Si23 C232 H23G 109.5
Si23 C232 H23H 109.5
H23G C232 H23H 109.5
Si23 C232 H23I 109.5
H23G C232 H23I 109.5
H23H C232 H23I 109.5

loop_
_geom_bond_atom_site_label_1
_geom_bond_atom_site_label_2
_geom_bond_distance
Ti1 C123 2.1660(17)
Ti1 C11 2.3223(19)
Ti1 C12 2.3587(19)
Ti1 C13 2.3695(19)
Ti1 C113 2.3721(19)
Ti1 C114 2.377(2)
Ti1 C115 2.382(2)
Ti1 C15 2.3944(18)
Ti1 C111 2.4007(19)
Ti1 C112 2.4036(19)
Ti1 C14 2.4112(19)
Si11 C124 1.856(2)
Si11 C128 1.875(2)
Si11 C129 1.875(2)
Si11 C122 1.8932(18)
Si11 C123 2.3671(17)
Si12 C126 1.856(3)
Si12 C127 1.863(3)
Si12 C125 1.865(3)
Si12 C121 1.8785(19)
Si13 C124 1.853(2)
Si13 C131 1.870(3)
Si13 C130 1.875(2)
Si13 C132 1.883(2)
C11 C15 1.419(3)
C11 C12 1.427(3)
C11 C16 1.500(3)
C12 C13 1.418(3)
C12 C17 1.504(3)
C13 C14 1.414(3)
C13 C18 1.506(3)
C14 C15 1.417(3)
C14 C19 1.513(3)
C15 C110 1.502(3)
C16 C121 1.537(3)
C16 H16A 0.96(3)
C16 H16B 0.96(3)
C17 H17A 0.9600
C17 H17B 0.9600
C17 H17C 0.9600
C18 H18A 0.9600
C18 H18B 0.9600
C18 H18C 0.9600
C19 H19A 0.9600
C19 H19B 0.9600
C19 H19C 0.9600
C110 H11A 0.9600
C110 H11B 0.9600
C110 H11C 0.9600
C111 C112 1.399(3)
C111 C115 1.403(3)
C111 C116 1.504(3)
C112 C113 1.412(3)
C112 C117 1.495(3)
C113 C114 1.419(3)
C113 C118 1.509(3)
C114 C115 1.408(3)
C114 C119 1.511(3)
C115 C120 1.508(3)
C116 H11D 0.9600
C116 H11E 0.9600
C116 H11F 0.9600
C117 H11G 0.9600
C117 H11H 0.9600
C117 H11I 0.9600
C118 H11J 0.9600
C118 H11K 0.9600
C118 H11L 0.9600
C119 H11M 0.9600
C119 H11N 0.9600
C119 H11O 0.9600
C120 H12A 0.9600
C120 H12B 0.9600
C120 H12C 0.9600
C121 C122 1.348(3)
C122 C123 1.523(2)
C123 C124 1.386(2)
C125 H12D 0.9600
C125 H12E 0.9600
C125 H12F 0.9600
C126 H12G 0.9600
C126 H12H 0.9600
C126 H12I 0.9600
C127 H12J 0.9600
C127 H12K 0.9600
C127 H12L 0.9600
C128 H12M 0.9600
C128 H12N 0.9600
C128 H12O 0.9600
C129 H12P 0.9600
C129 H12Q 0.9600
C129 H12R 0.9600
C130 H13A 0.9600
C130 H13B 0.9600
C130 H13C 0.9600
C131 H13D 0.9600
C131 H13E 0.9600
C131 H13F 0.9600
C132 H13G 0.9600
C132 H13H 0.9600
C132 H13I 0.9600
Ti2 C223 2.1691(18)
Ti2 C21 2.3218(19)
Ti2 C215 2.359(2)
Ti2 C22 2.3663(19)
Ti2 C23 2.3794(18)
Ti2 C211 2.392(2)
Ti2 C214 2.397(2)
Ti2 C25 2.4029(19)
Ti2 C24 2.4067(19)
Ti2 C213 2.408(2)
Ti2 C212 2.415(2)
Si21 C227 1.864(2)
Si21 C226 1.868(3)
Si21 C225 1.870(2)
Si21 C221 1.8742(19)
Si22 C224 1.858(2)
Si22 C229 1.876(2)
Si22 C228 1.878(2)
Si22 C222 1.8882(18)
Si22 C223 2.3672(18)
Si23 C224 1.853(2)
Si23 C230 1.862(2)
Si23 C231 1.869(3)
Si23 C232 1.874(3)
C21 C25 1.418(3)
C21 C22 1.431(3)
C21 C26 1.501(3)
C22 C23 1.418(3)
C22 C27 1.501(3)
C23 C24 1.414(3)
C23 C28 1.505(3)
C24 C25 1.420(3)
C24 C29 1.509(3)
C25 C210 1.503(3)
C26 C221 1.535(3)
C26 H26A 1.02(3)
C26 H26B 1.01(3)
C27 H27A 0.9600
C27 H27B 0.9600
C27 H27C 0.9600
C28 H28A 0.9600
C28 H28B 0.9600
C28 H28C 0.9600
C29 H29A 0.9600
C29 H29B 0.9600
C29 H29C 0.9600
C210 H21A 0.9600
C210 H21B 0.9600
C210 H21C 0.9600
C211 C215 1.404(3)
C211 C212 1.414(4)
C211 C216 1.504(3)
C212 C213 1.395(3)
C212 C217 1.508(4)
C213 C214 1.406(3)
C213 C218 1.510(3)
C214 C215 1.407(3)
C214 C219 1.511(3)
C215 C220 1.509(3)
C216 H21D 0.9600
C216 H21E 0.9600
C216 H21F 0.9600
C217 H21G 0.9600
C217 H21H 0.9600
C217 H21I 0.9600
C218 H21J 0.9600
C218 H21K 0.9600
C218 H21L 0.9600
C219 H21M 0.9600
C219 H21N 0.9600
C219 H21O 0.9600
C220 H22A 0.9600
C220 H22B 0.9600
C220 H22C 0.9600
C221 C222 1.354(3)
C222 C223 1.517(2)
C223 C224 1.382(3)
C225 H22D 0.9600
C225 H22E 0.9600
C225 H22F 0.9600
C226 H22G 0.9600
C226 H22H 0.9600
C226 H22I 0.9600
C227 H22J 0.9600
C227 H22K 0.9600
C227 H22L 0.9600
C228 H22M 0.9600
C228 H22N 0.9600
C228 H22O 0.9600
C229 H22P 0.9600
C229 H22Q 0.9600
C229 H22R 0.9600
C230 H23A 0.9600
C230 H23B 0.9600
C230 H23C 0.9600
C231 H23D 0.9600
C231 H23E 0.9600
C231 H23F 0.9600
C232 H23G 0.9600
C232 H23H 0.9600
C232 H23I 0.9600
